data_4078885
loop_
_publ_author_name
'Crespo, Olga'
'Gimeno, M. Concepci\'on'
'Laguna, Antonio'
'Montanel-P\'erez, Sara'
'Villacampa, M. Dolores'

_publ_section_title
;
 Facile Synthesis of Gold(III) Aryl--Carbene Metallacycles
;
_journal_issue 15
_journal_name_full Organometallics
_journal_page_first 5520
_journal_paper_doi 10.1021/om300495u
_journal_volume 31
_journal_year 2012
_chemical_formula_sum 'C20 H18 Au Cl2 N3'
_chemical_formula_weight 568.24
_chemical_name_systematic
; 
 ? 
;
_space_group_IT_number 14
_symmetry_cell_setting monoclinic
_symmetry_space_group_name_Hall '-P 2ybc'
_symmetry_space_group_name_H-M 'P 1 21/c 1'
_atom_sites_solution_hydrogens geom
_atom_sites_solution_primary direct
_atom_sites_solution_secondary difmap
_audit_creation_method SHELXL-97
_cell_angle_alpha 90.00
_cell_angle_beta 101.92(3)
_cell_angle_gamma 90.00
_cell_formula_units_Z 4
_cell_length_a 8.9300(18)
_cell_length_b 15.120(3)
_cell_length_c 14.030(3)
_cell_measurement_reflns_used 7682
_cell_measurement_temperature 100(2)
_cell_measurement_theta_max 56.60
_cell_measurement_theta_min 2.67
_cell_volume 1853.5(7)
_computing_cell_refinement 'SAINT+ 6.02 (Bruker AXS, 1999)'
_computing_data_collection 'SMART v. 5.611 (Bruker AXS, 2000)'
_computing_data_reduction 'SAINT+ 6.02 (Bruker AXS, 1999)'
_computing_molecular_graphics 'XP, SHELXTL v. 6.10 (Bruker, 2000)'
_computing_publication_material 'XCIF, SHELXTL v. 6.10 (Bruker, 2000)'
_computing_structure_refinement 'SHELXL-97 (Sheldrick, 1997)'
_computing_structure_solution 'SHELXS-97 (Sheldrick, 1990)'
_diffrn_ambient_temperature 100(2)
_diffrn_detector_area_resol_mean 8.26
_diffrn_measured_fraction_theta_full 1.000
_diffrn_measured_fraction_theta_max 1.000
_diffrn_measurement_device_type 'Bruker SMART APEX CCD system'
_diffrn_measurement_method '\w rotations with narrow frames'
_diffrn_radiation_monochromator graphite
_diffrn_radiation_source 'fine-focus sealed tube'
_diffrn_radiation_type MoK\a
_diffrn_radiation_wavelength 0.71073
_diffrn_reflns_av_R_equivalents 0.0357
_diffrn_reflns_av_sigmaI/netI 0.0315
_diffrn_reflns_limit_h_max 11
_diffrn_reflns_limit_h_min -10
_diffrn_reflns_limit_k_max 18
_diffrn_reflns_limit_k_min -18
_diffrn_reflns_limit_l_max 17
_diffrn_reflns_limit_l_min -17
_diffrn_reflns_number 14762
_diffrn_reflns_theta_full 25.99
_diffrn_reflns_theta_max 25.99
_diffrn_reflns_theta_min 2.00
_exptl_absorpt_coefficient_mu 8.234
_exptl_absorpt_correction_T_max 0.5587
_exptl_absorpt_correction_T_min 0.2897
_exptl_absorpt_correction_type multi-scan
_exptl_absorpt_process_details
;
SADABS; Area-Detector Absorption Correction. Bruker-AXS
within SAINT+ package, v. 6.02 (1999).
;
_exptl_crystal_colour colourless
_exptl_crystal_density_diffrn 2.036
_exptl_crystal_density_method 'not measured'
_exptl_crystal_description prism
_exptl_crystal_F_000 1088
_exptl_crystal_size_max 0.20
_exptl_crystal_size_mid 0.10
_exptl_crystal_size_min 0.08
_refine_diff_density_max 2.009
_refine_diff_density_min -1.700
_refine_diff_density_rms 0.166
_refine_ls_extinction_method none
_refine_ls_goodness_of_fit_ref 1.078
_refine_ls_hydrogen_treatment constr
_refine_ls_matrix_type full
_refine_ls_number_parameters 237
_refine_ls_number_reflns 3638
_refine_ls_number_restraints 0
_refine_ls_restrained_S_all 1.078
_refine_ls_R_factor_all 0.0355
_refine_ls_R_factor_gt 0.0299
_refine_ls_shift/su_max 0.000
_refine_ls_shift/su_mean 0.000
_refine_ls_structure_factor_coef Fsqd
_refine_ls_weighting_details 'calc w=1/[\s^2^(Fo^2^)+(0.0492P)^2^+1.6603P] where P=(Fo^2^+2Fc^2^)/3'
_refine_ls_weighting_scheme calc
_refine_ls_wR_factor_gt 0.0759
_refine_ls_wR_factor_ref 0.0791
_reflns_number_gt 3228
_reflns_number_total 3638
_reflns_threshold_expression >2sigma(I)
_cod_data_source_file om300495u_si_001.cif
_cod_data_source_block 'lola9as_Compound 3 in the MS'
_cod_original_cell_volume 1853.5(6)
_cod_original_sg_symbol_H-M P2(1)/c
_cod_database_code 4078885

loop_
_symmetry_equiv_pos_as_xyz
'x, y, z'
'-x, y+1/2, -z+1/2'
'-x, -y, -z'
'x, -y-1/2, z-1/2'

loop_
_atom_site_label
_atom_site_type_symbol
_atom_site_fract_x
_atom_site_fract_y
_atom_site_fract_z
_atom_site_U_iso_or_equiv
_atom_site_adp_type
_atom_site_occupancy
_atom_site_symmetry_multiplicity
_atom_site_calc_flag
_atom_site_refinement_flags
Au1 Au 0.46924(2) 0.186451(11) 0.017115(12) 0.01987(9) Uani 1 1 d .
Cl1 Cl 0.31845(15) 0.20496(8) -0.13835(9) 0.0270(3) Uani 1 1 d .
Cl2 Cl 0.33535(17) 0.30059(9) 0.08196(10) 0.0346(3) Uani 1 1 d .
N1 N 0.7186(5) 0.1001(3) 0.1440(3) 0.0204(8) Uani 1 1 d .
N2 N 0.5972(5) 0.2069(3) 0.2258(3) 0.0226(9) Uani 1 1 d .
H1 H 0.5140 0.2394 0.2187 0.027 Uiso 1 1 calc R
C1 C 0.5990(5) 0.0916(3) -0.0245(3) 0.0183(9) Uani 1 1 d .
C2 C 0.5892(6) 0.0574(3) -0.1186(3) 0.0251(10) Uani 1 1 d .
H2 H 0.5139 0.0790 -0.1714 0.030 Uiso 1 1 calc R
C3 C 0.6907(6) -0.0084(3) -0.1337(3) 0.0265(11) Uani 1 1 d .
H3 H 0.6833 -0.0321 -0.1973 0.032 Uiso 1 1 calc R
C4 C 0.8025(6) -0.0401(3) -0.0576(4) 0.0251(11) Uani 1 1 d .
H4 H 0.8705 -0.0853 -0.0692 0.030 Uiso 1 1 calc R
C5 C 0.8154(6) -0.0055(3) 0.0366(3) 0.0227(10) Uani 1 1 d .
H5 H 0.8917 -0.0264 0.0892 0.027 Uiso 1 1 calc R
C6 C 0.7138(5) 0.0599(3) 0.0505(3) 0.0208(9) Uani 1 1 d .
C11 C 0.8393(5) 0.0733(3) 0.2259(3) 0.0193(9) Uani 1 1 d .
N3 N 0.9657(5) 0.1227(3) 0.2393(3) 0.0299(10) Uani 1 1 d .
C13 C 1.0769(7) 0.1007(4) 0.3177(5) 0.0409(15) Uani 1 1 d .
H13 H 1.1677 0.1352 0.3312 0.049 Uiso 1 1 calc R
C14 C 1.0637(7) 0.0314(4) 0.3779(4) 0.0401(15) Uani 1 1 d .
H14 H 1.1420 0.0195 0.4334 0.048 Uiso 1 1 calc R
C15 C 0.9346(8) -0.0211(4) 0.3567(4) 0.0414(16) Uani 1 1 d .
H15 H 0.9263 -0.0718 0.3952 0.050 Uiso 1 1 calc R
C16 C 0.8160(6) 0.0005(3) 0.2785(3) 0.0240(11) Uani 1 1 d .
H16 H 0.7247 -0.0335 0.2628 0.029 Uiso 1 1 calc R
C17 C 0.6129(5) 0.1619(3) 0.1467(3) 0.0196(9) Uani 1 1 d .
C21 C 0.6964(6) 0.2104(3) 0.3221(3) 0.0202(10) Uani 1 1 d .
C22 C 0.8142(6) 0.2730(3) 0.3363(3) 0.0231(10) Uani 1 1 d .
C23 C 0.9084(6) 0.2783(4) 0.4293(4) 0.0278(11) Uani 1 1 d .
H23 H 0.9925 0.3181 0.4402 0.033 Uiso 1 1 calc R
C24 C 0.8816(6) 0.2268(3) 0.5056(4) 0.0268(11) Uani 1 1 d .
H24 H 0.9455 0.2320 0.5685 0.032 Uiso 1 1 calc R
C25 C 0.7599(6) 0.1672(3) 0.4893(3) 0.0250(11) Uani 1 1 d .
H25 H 0.7411 0.1321 0.5418 0.030 Uiso 1 1 calc R
C26 C 0.6650(6) 0.1579(3) 0.3973(3) 0.0233(10) Uani 1 1 d .
C27 C 0.8454(8) 0.3313(4) 0.2557(4) 0.0358(14) Uani 1 1 d .
H27A H 0.8818 0.2950 0.2073 0.054 Uiso 1 1 calc R
H27B H 0.9237 0.3750 0.2827 0.054 Uiso 1 1 calc R
H27C H 0.7511 0.3618 0.2248 0.054 Uiso 1 1 calc R
C28 C 0.5346(6) 0.0925(4) 0.3814(4) 0.0304(12) Uani 1 1 d .
H28A H 0.5057 0.0798 0.4437 0.046 Uiso 1 1 calc R
H28B H 0.5667 0.0377 0.3542 0.046 Uiso 1 1 calc R
H28C H 0.4466 0.1176 0.3360 0.046 Uiso 1 1 calc R

loop_
_atom_site_aniso_label
_atom_site_aniso_U_11
_atom_site_aniso_U_22
_atom_site_aniso_U_33
_atom_site_aniso_U_23
_atom_site_aniso_U_13
_atom_site_aniso_U_12
Au1 0.02276(13) 0.02503(13) 0.01137(12) 0.00131(6) 0.00247(8) 0.00040(7)
Cl1 0.0302(7) 0.0321(6) 0.0158(6) 0.0033(5) -0.0016(5) 0.0011(5)
Cl2 0.0368(8) 0.0423(7) 0.0233(7) -0.0015(5) 0.0028(6) 0.0153(6)
N1 0.022(2) 0.028(2) 0.0107(18) -0.0006(15) 0.0025(15) 0.0013(17)
N2 0.028(2) 0.030(2) 0.0096(19) -0.0033(16) 0.0030(17) 0.0051(17)
C1 0.021(2) 0.022(2) 0.013(2) 0.0001(17) 0.0065(18) -0.0002(18)
C2 0.031(3) 0.032(3) 0.012(2) 0.001(2) 0.0054(19) -0.003(2)
C3 0.036(3) 0.033(3) 0.012(2) -0.004(2) 0.009(2) -0.002(2)
C4 0.031(3) 0.027(3) 0.020(2) -0.0005(19) 0.011(2) -0.003(2)
C5 0.027(3) 0.026(3) 0.016(2) 0.0021(19) 0.006(2) 0.000(2)
C6 0.025(2) 0.025(2) 0.013(2) 0.0000(19) 0.0058(18) -0.005(2)
C11 0.025(2) 0.021(2) 0.012(2) -0.0040(17) 0.0027(18) 0.0032(19)
N3 0.028(2) 0.028(2) 0.034(3) -0.0046(19) 0.009(2) -0.0008(19)
C13 0.027(3) 0.044(3) 0.050(4) -0.024(3) 0.002(3) 0.000(2)
C14 0.040(3) 0.047(3) 0.026(3) -0.015(3) -0.011(2) 0.022(3)
C15 0.078(5) 0.029(3) 0.022(3) 0.005(2) 0.024(3) 0.019(3)
C16 0.034(3) 0.024(2) 0.017(2) -0.0059(19) 0.013(2) -0.005(2)
C17 0.021(2) 0.022(2) 0.015(2) 0.0032(18) 0.0034(19) -0.0019(19)
C21 0.022(2) 0.028(2) 0.010(2) -0.0028(18) 0.0020(18) 0.006(2)
C22 0.032(3) 0.026(2) 0.012(2) -0.0025(19) 0.008(2) 0.001(2)
C23 0.030(3) 0.034(3) 0.021(3) -0.007(2) 0.008(2) -0.005(2)
C24 0.029(3) 0.037(3) 0.013(2) -0.003(2) 0.002(2) 0.005(2)
C25 0.036(3) 0.027(2) 0.013(2) 0.0028(19) 0.008(2) 0.008(2)
C26 0.029(3) 0.026(2) 0.016(2) -0.0027(19) 0.008(2) 0.004(2)
C27 0.055(4) 0.038(3) 0.019(3) -0.003(2) 0.018(3) -0.006(3)
C28 0.033(3) 0.036(3) 0.024(3) -0.001(2) 0.010(2) -0.001(2)

loop_
_atom_type_symbol
_atom_type_description
_atom_type_scat_dispersion_real
_atom_type_scat_dispersion_imag
_atom_type_scat_source
C C 0.0033 0.0016 'International Tables Vol C Tables 4.2.6.8 and 6.1.1.4'
H H 0.0000 0.0000 'International Tables Vol C Tables 4.2.6.8 and 6.1.1.4'
N N 0.0061 0.0033 'International Tables Vol C Tables 4.2.6.8 and 6.1.1.4'
Cl Cl 0.1484 0.1585 'International Tables Vol C Tables 4.2.6.8 and 6.1.1.4'
Au Au -2.0133 8.8022 'International Tables Vol C Tables 4.2.6.8 and 6.1.1.4'

loop_
_geom_angle_atom_site_label_1
_geom_angle_atom_site_label_2
_geom_angle_atom_site_label_3
_geom_angle
_geom_angle_publ_flag
C1 Au1 C17 80.44(19) y
C1 Au1 Cl1 94.02(13) y
C17 Au1 Cl1 174.45(14) y
C1 Au1 Cl2 173.93(14) y
C17 Au1 Cl2 93.69(14) y
Cl1 Au1 Cl2 91.83(5) y
C17 N1 C6 115.7(4) ?
C17 N1 C11 125.6(4) ?
C6 N1 C11 118.6(4) ?
C17 N2 C21 130.0(4) ?
C6 C1 C2 118.5(4) ?
C6 C1 Au1 113.9(3) ?
C2 C1 Au1 127.6(4) ?
C3 C2 C1 119.4(5) ?
C4 C3 C2 121.1(4) ?
C3 C4 C5 120.1(5) ?
C6 C5 C4 118.1(5) ?
C5 C6 C1 122.8(4) ?
C5 C6 N1 122.3(4) ?
C1 C6 N1 114.9(4) ?
N3 C11 C16 126.5(5) ?
N3 C11 N1 114.9(4) ?
C16 C11 N1 118.6(4) ?
C11 N3 C13 115.6(5) ?
N3 C13 C14 123.0(6) ?
C13 C14 C15 118.8(5) ?
C14 C15 C16 119.9(5) ?
C11 C16 C15 116.0(5) ?
N2 C17 N1 125.2(4) y
N2 C17 Au1 119.8(4) y
N1 C17 Au1 115.0(3) y
C26 C21 C22 122.6(5) ?
C26 C21 N2 120.2(4) ?
C22 C21 N2 116.9(4) ?
C21 C22 C23 117.5(4) ?
C21 C22 C27 122.7(5) ?
C23 C22 C27 119.8(5) ?
C24 C23 C22 121.4(5) ?
C23 C24 C25 119.4(5) ?
C24 C25 C26 121.3(5) ?
C21 C26 C25 117.7(5) ?
C21 C26 C28 122.0(5) ?
C25 C26 C28 120.3(5) ?

loop_
_geom_bond_atom_site_label_1
_geom_bond_atom_site_label_2
_geom_bond_distance
_geom_bond_publ_flag
Au1 C1 2.005(5) y
Au1 C17 2.031(5) y
Au1 Cl1 2.3315(14) y
Au1 Cl2 2.3842(14) y
N1 C17 1.335(6) y
N1 C6 1.438(6) ?
N1 C11 1.461(6) ?
N2 C17 1.333(6) y
N2 C21 1.455(6) ?
C1 C6 1.394(7) ?
C1 C2 1.403(6) ?
C2 C3 1.392(7) ?
C3 C4 1.389(7) ?
C4 C5 1.403(7) ?
C5 C6 1.383(7) ?
C11 N3 1.334(6) ?
C11 C16 1.365(6) ?
N3 C13 1.362(8) ?
C13 C14 1.367(9) ?
C14 C15 1.380(10) ?
C15 C16 1.397(8) ?
C21 C26 1.394(7) ?
C21 C22 1.398(7) ?
C22 C23 1.401(7) ?
C22 C27 1.505(7) ?
C23 C24 1.383(7) ?
C24 C25 1.394(8) ?
C25 C26 1.396(7) ?
C26 C28 1.509(7) ?
